data_1562488
loop_
_publ_author_name
'Treadwell, LaRico J.'
'Watkins-Curry, Pilanda'
'McAlpin, Jacob D.'
'Prestigiacomo, Joseph'
'Stadler, Shane'
'Chan, Julia Y.'

_publ_section_title
;
 Substitution studies of Mn and Fe in Ln6W4Al43 (Ln=Gd, Yb) and the
 structure of Yb6Ti4Al43
;
_journal_issue 1
_journal_name_full 'Journal of Solid State Chemistry'
_journal_page_first 267
_journal_page_last 274
_journal_paper_doi 10.1016/j.jssc.2013.11.021
_journal_volume 210
_journal_year 2014
_chemical_formula_moiety 'Al43 Ti4 Yb6'
_chemical_formula_sum 'Al43 Ti4 Yb6'
_chemical_formula_weight 2389.98
_space_group_IT_number 193
_space_group_name_Hall '-P 6c 2'
_space_group_name_H-M_alt 'P 63/m c m'
_symmetry_cell_setting hexagonal
_symmetry_space_group_name_Hall '-P 6c 2'
_symmetry_space_group_name_H-M 'P 63/m c m'
_atom_sites_solution_primary direct
_atom_sites_solution_secondary difmap
_cell_angle_alpha 90.00
_cell_angle_beta 90.00
_cell_angle_gamma 120.00
_cell_formula_units_Z 2
_cell_length_a 11.05900(10)
_cell_length_b 11.05900(10)
_cell_length_c 17.8790(4)
_cell_measurement_reflns_used 2085
_cell_measurement_temperature 293(2)
_cell_measurement_theta_max 31
_cell_measurement_theta_min 1.00
_cell_volume 1893.68(5)
_computing_structure_refinement 'SHELXL-97 (Sheldrick, 2008)'
_diffrn_ambient_temperature 293(2)
_diffrn_measured_fraction_theta_full 0.999
_diffrn_measured_fraction_theta_max 0.999
_diffrn_measurement_device_type CCD
_diffrn_measurement_method 'Nonius KappaCCD'
_diffrn_radiation_monochromator graphite
_diffrn_radiation_source 'fine-focus sealed tube'
_diffrn_radiation_type MoK\a
_diffrn_radiation_wavelength 0.71073
_diffrn_reflns_av_R_equivalents 0.0269
_diffrn_reflns_av_sigmaI/netI 0.0217
_diffrn_reflns_limit_h_max 16
_diffrn_reflns_limit_h_min -16
_diffrn_reflns_limit_k_max 13
_diffrn_reflns_limit_k_min -13
_diffrn_reflns_limit_l_max 25
_diffrn_reflns_limit_l_min -25
_diffrn_reflns_number 3726
_diffrn_reflns_theta_full 30.97
_diffrn_reflns_theta_max 30.97
_diffrn_reflns_theta_min 2.28
_exptl_absorpt_coefficient_mu 16.464
_exptl_absorpt_correction_T_max 0.2104
_exptl_absorpt_correction_T_min 0.2104
_exptl_absorpt_correction_type multi-scan
_exptl_absorpt_process_details 'HKL Scalepack (Otwinowski & Minor 1997)'
_exptl_crystal_colour Silver
_exptl_crystal_density_diffrn 4.191
_exptl_crystal_density_method 'not measured'
_exptl_crystal_description Fragment
_exptl_crystal_F_000 2134
_exptl_crystal_size_max 0.03
_exptl_crystal_size_mid 0.03
_exptl_crystal_size_min 0.03
_refine_diff_density_max 1.227
_refine_diff_density_min -0.836
_refine_diff_density_rms 0.172
_refine_ls_extinction_coef 0.00067(4)
_refine_ls_extinction_expression Fc^*^=kFc[1+0.001xFc^2^\l^3^/sin(2\q)]^-1/4^
_refine_ls_extinction_method SHELXL
_refine_ls_goodness_of_fit_ref 1.111
_refine_ls_matrix_type full
_refine_ls_number_parameters 53
_refine_ls_number_reflns 1121
_refine_ls_number_restraints 0
_refine_ls_restrained_S_all 1.111
_refine_ls_R_factor_all 0.0271
_refine_ls_R_factor_gt 0.0200
_refine_ls_shift/su_max 0.001
_refine_ls_shift/su_mean 0.000
_refine_ls_structure_factor_coef Fsqd
_refine_ls_weighting_details 'calc w=1/[\s^2^(Fo^2^)+(0.0123P)^2^+7.4140P] where P=(Fo^2^+2Fc^2^)/3'
_refine_ls_weighting_scheme calc
_refine_ls_wR_factor_gt 0.0390
_refine_ls_wR_factor_ref 0.0406
_reflns_number_gt 981
_reflns_number_total 1121
_reflns_threshold_expression >2\s(I)
_cod_data_source_file JSSC-2014-210-267.cif
_cod_data_source_block 1
_cod_depositor_comments
;
The following automatic conversions were performed:

data item '_symmetry_cell_setting' value 'Hexagonal' was changed to
'hexagonal' in accordance with the built-in table derived from the
CIF Core dictionary named 'cif_core.dic' version 2.4.5 last updated
on 2014-11-21.

Automatic conversion script
Id: cif_fix_values 8369 2020-08-20 11:38:08Z andrius 
;
_cod_original_cell_volume 1893.67(5)
_cod_database_code 1562488

loop_
_symmetry_equiv_pos_as_xyz
'x, y, z'
'-x, -y, z+1/2'
'-y, x-y, z'
'-x+y, -x, z'
'x-y, x, z+1/2'
'y, -x+y, z+1/2'
'x-y, -y, -z+1/2'
'-x, -x+y, -z+1/2'
'y, x, -z+1/2'
'-y, -x, -z'
'x, x-y, -z'
'-x+y, y, -z'
'-x, -y, -z'
'x, y, -z-1/2'
'y, -x+y, -z'
'x-y, x, -z'
'-x+y, -x, -z-1/2'
'-y, x-y, -z-1/2'
'-x+y, y, z-1/2'
'x, x-y, z-1/2'
'-y, -x, z-1/2'
'y, x, z'
'-x, -x+y, z'
'x-y, -y, z'

loop_
_atom_site_label
_atom_site_type_symbol
_atom_site_fract_x
_atom_site_fract_y
_atom_site_fract_z
_atom_site_U_iso_or_equiv
_atom_site_adp_type
_atom_site_occupancy
_atom_site_symmetry_multiplicity
_atom_site_calc_flag
_atom_site_refinement_flags
_atom_site_disorder_assembly
_atom_site_disorder_group
Yb1 Yb 0.470420(17) 0.0000 0.095327(11) 0.00987(7) Uani 1 2 d S . .
Ti1 Ti 0.27146(10) 0.0000 0.2500 0.0069(2) Uani 1 4 d S . .
Ti2 Ti 0.0000 0.0000 0.0000 0.0067(4) Uani 1 12 d S . .
Al1 Al 0.23527(10) 0.39330(11) 0.16379(6) 0.0119(2) Uani 1 1 d . . .
Al2 Al 0.15609(13) 0.0000 0.11646(8) 0.0109(3) Uani 1 2 d S . .
Al3 Al 0.25363(13) 0.0000 0.52943(9) 0.0116(3) Uani 1 2 d S . .
Al4 Al 0.14916(15) 0.55178(15) 0.2500 0.0117(3) Uani 1 2 d S . .
Al5 Al 0.24748(7) 0.49495(15) 0.0000 0.0119(3) Uani 1 2 d S . .
Al6 Al 0.3333 0.6667 0.12564(10) 0.0112(3) Uani 1 3 d S . .
Al7 Al 0.85337(18) 0.0000 0.2500 0.0103(4) Uani 1 4 d S . .

loop_
_atom_site_aniso_label
_atom_site_aniso_U_11
_atom_site_aniso_U_22
_atom_site_aniso_U_33
_atom_site_aniso_U_23
_atom_site_aniso_U_13
_atom_site_aniso_U_12
Yb1 0.01049(9) 0.00919(10) 0.00951(11) 0.000 -0.00127(6) 0.00460(5)
Ti1 0.0067(4) 0.0064(5) 0.0074(5) 0.000 0.000 0.0032(2)
Ti2 0.0065(5) 0.0065(5) 0.0071(9) 0.000 0.000 0.0032(3)
Al1 0.0098(4) 0.0099(4) 0.0138(5) 0.0000(4) 0.0023(4) 0.0034(4)
Al2 0.0112(5) 0.0118(7) 0.0099(7) 0.000 -0.0021(4) 0.0059(3)
Al3 0.0102(5) 0.0114(6) 0.0137(7) 0.000 0.0004(5) 0.0057(3)
Al4 0.0145(7) 0.0089(6) 0.0103(7) 0.000 0.000 0.0050(6)
Al5 0.0106(5) 0.0109(6) 0.0143(7) 0.000 0.0011(5) 0.0054(3)
Al6 0.0107(5) 0.0107(5) 0.0122(9) 0.000 0.000 0.0053(2)
Al7 0.0112(7) 0.0076(9) 0.0110(10) 0.000 0.000 0.0038(4)

loop_
_atom_type_symbol
_atom_type_description
_atom_type_scat_dispersion_real
_atom_type_scat_dispersion_imag
_atom_type_scat_source
Yb Yb -0.3850 5.5486 'International Tables Vol C Tables 4.2.6.8 and 6.1.1.4'
Ti Ti 0.2776 0.4457 'International Tables Vol C Tables 4.2.6.8 and 6.1.1.4'
Al Al 0.0645 0.0514 'International Tables Vol C Tables 4.2.6.8 and 6.1.1.4'

loop_
_geom_angle_atom_site_label_1
_geom_angle_atom_site_label_2
_geom_angle_atom_site_label_3
_geom_angle
_geom_angle_site_symmetry_1
_geom_angle_site_symmetry_3
Al1 Yb1 Al1 58.96(4) 23_655 3_655
Al1 Yb1 Al4 53.27(3) 23_655 9
Al1 Yb1 Al4 81.58(3) 3_655 9
Al1 Yb1 Al4 81.58(3) 23_655 4
Al1 Yb1 Al4 53.27(3) 3_655 4
Al4 Yb1 Al4 54.62(5) 9 4
Al1 Yb1 Al5 96.65(3) 23_655 15
Al1 Yb1 Al5 149.76(3) 3_655 15
Al4 Yb1 Al5 98.35(3) 9 15
Al4 Yb1 Al5 147.41(3) 4 15
Al1 Yb1 Al5 149.76(3) 23_655 4
Al1 Yb1 Al5 96.65(3) 3_655 4
Al4 Yb1 Al5 147.41(3) 9 4
Al4 Yb1 Al5 98.35(3) 4 4
Al5 Yb1 Al5 98.93(4) 15 4
Al1 Yb1 Al6 51.18(2) 23_655 22
Al1 Yb1 Al6 109.79(3) 3_655 22
Al4 Yb1 Al6 53.10(4) 9 22
Al4 Yb1 Al6 107.44(4) 4 22
Al5 Yb1 Al6 51.75(3) 15 22
Al5 Yb1 Al6 150.67(3) 4 22
Al1 Yb1 Al6 109.79(3) 23_655 1_545
Al1 Yb1 Al6 51.18(2) 3_655 1_545
Al4 Yb1 Al6 107.44(4) 9 1_545
Al4 Yb1 Al6 53.10(4) 4 1_545
Al5 Yb1 Al6 150.67(3) 15 1_545
Al5 Yb1 Al6 51.75(3) 4 1_545
Al6 Yb1 Al6 157.57(5) 22 1_545
Al1 Yb1 Al3 54.63(3) 23_655 2_654
Al1 Yb1 Al3 54.63(3) 3_655 2_654
Al4 Yb1 Al3 107.30(3) 9 2_654
Al4 Yb1 Al3 107.30(3) 4 2_654
Al5 Yb1 Al3 97.55(3) 15 2_654
Al5 Yb1 Al3 97.55(3) 4 2_654
Al6 Yb1 Al3 88.064(13) 22 2_654
Al6 Yb1 Al3 88.064(13) 1_545 2_654
Al1 Yb1 Al3 146.92(2) 23_655 14_556
Al1 Yb1 Al3 146.92(2) 3_655 14_556
Al4 Yb1 Al3 128.51(3) 9 14_556
Al4 Yb1 Al3 128.51(3) 4 14_556
Al5 Yb1 Al3 50.96(2) 15 14_556
Al5 Yb1 Al3 50.96(2) 4 14_556
Al6 Yb1 Al3 100.78(2) 22 14_556
Al6 Yb1 Al3 100.78(2) 1_545 14_556
Al3 Yb1 Al3 115.96(3) 2_654 14_556
Al1 Yb1 Al1 133.12(4) 23_655 4
Al1 Yb1 Al1 91.22(4) 3_655 4
Al4 Yb1 Al1 89.97(3) 9 4
Al4 Yb1 Al1 51.84(3) 4 4
Al5 Yb1 Al1 119.00(3) 15 4
Al5 Yb1 Al1 57.46(2) 4 4
Al6 Yb1 Al1 131.59(3) 22 4
Al6 Yb1 Al1 48.99(2) 1_545 4
Al3 Yb1 Al1 137.024(18) 2_654 4
Al3 Yb1 Al1 77.18(3) 14_556 4
Al1 Yb1 Al1 91.22(4) 23_655 22
Al1 Yb1 Al1 133.12(4) 3_655 22
Al4 Yb1 Al1 51.84(3) 9 22
Al4 Yb1 Al1 89.97(3) 4 22
Al5 Yb1 Al1 57.46(2) 15 22
Al5 Yb1 Al1 119.00(3) 4 22
Al6 Yb1 Al1 48.99(2) 22 22
Al6 Yb1 Al1 131.59(3) 1_545 22
Al3 Yb1 Al1 137.024(18) 2_654 22
Al3 Yb1 Al1 77.18(3) 14_556 22
Al1 Yb1 Al1 84.58(3) 4 22
Al7 Ti1 Al7 65.31(9) 3_545 4_665
Al7 Ti1 Al4 179.47(6) 3_545 9
Al7 Ti1 Al4 115.22(5) 4_665 9
Al7 Ti1 Al4 115.22(5) 3_545 4
Al7 Ti1 Al4 179.47(6) 4_665 4
Al4 Ti1 Al4 64.25(7) 9 4
Al7 Ti1 Al2 66.62(3) 3_545 .
Al7 Ti1 Al2 66.62(3) 4_665 .
Al4 Ti1 Al2 113.52(3) 9 .
Al4 Ti1 Al2 113.52(3) 4 .
Al7 Ti1 Al2 66.62(3) 3_545 14_556
Al7 Ti1 Al2 66.62(3) 4_665 14_556
Al4 Ti1 Al2 113.52(3) 9 14_556
Al4 Ti1 Al2 113.52(3) 4 14_556
Al2 Ti1 Al2 123.76(7) . 14_556
Al7 Ti1 Al1 117.36(5) 3_545 9
Al7 Ti1 Al1 64.47(4) 4_665 9
Al4 Ti1 Al1 63.05(3) 9 9
Al4 Ti1 Al1 115.11(5) 4 9
Al2 Ti1 Al1 120.39(3) . 9
Al2 Ti1 Al1 60.67(3) 14_556 9
Al7 Ti1 Al1 64.47(4) 3_545 4
Al7 Ti1 Al1 117.36(5) 4_665 4
Al4 Ti1 Al1 115.11(5) 9 4
Al4 Ti1 Al1 63.05(3) 4 4
Al2 Ti1 Al1 60.67(3) . 4
Al2 Ti1 Al1 120.39(3) 14_556 4
Al1 Ti1 Al1 178.05(6) 9 4
Al7 Ti1 Al1 117.36(5) 3_545 22
Al7 Ti1 Al1 64.47(4) 4_665 22
Al4 Ti1 Al1 63.05(3) 9 22
Al4 Ti1 Al1 115.11(5) 4 22
Al2 Ti1 Al1 60.67(3) . 22
Al2 Ti1 Al1 120.39(3) 14_556 22
Al1 Ti1 Al1 68.74(5) 9 22
Al1 Ti1 Al1 111.23(5) 4 22
Al7 Ti1 Al1 64.47(4) 3_545 17_556
Al7 Ti1 Al1 117.36(5) 4_665 17_556
Al4 Ti1 Al1 115.11(5) 9 17_556
Al4 Ti1 Al1 63.05(3) 4 17_556
Al2 Ti1 Al1 120.39(3) . 17_556
Al2 Ti1 Al1 60.67(3) 14_556 17_556
Al1 Ti1 Al1 111.23(5) 9 17_556
Al1 Ti1 Al1 68.74(5) 4 17_556
Al1 Ti1 Al1 178.05(6) 22 17_556
Al7 Ti1 Yb1 121.614(18) 3_545 14_556
Al7 Ti1 Yb1 121.614(18) 4_665 14_556
Al4 Ti1 Yb1 58.18(2) 9 14_556
Al4 Ti1 Yb1 58.18(2) 4 14_556
Al2 Ti1 Yb1 169.61(5) . 14_556
Al2 Ti1 Yb1 66.63(3) 14_556 14_556
Al1 Ti1 Yb1 63.11(2) 9 14_556
Al1 Ti1 Yb1 115.54(3) 4 14_556
Al1 Ti1 Yb1 115.54(3) 22 14_556
Al1 Ti1 Yb1 63.11(2) 17_556 14_556
Al7 Ti1 Yb1 121.614(18) 3_545 .
Al7 Ti1 Yb1 121.614(18) 4_665 .
Al4 Ti1 Yb1 58.18(2) 9 .
Al4 Ti1 Yb1 58.18(2) 4 .
Al2 Ti1 Yb1 66.63(3) . .
Al2 Ti1 Yb1 169.61(5) 14_556 .
Al1 Ti1 Yb1 115.54(3) 9 .
Al1 Ti1 Yb1 63.11(2) 4 .
Al1 Ti1 Yb1 63.11(2) 22 .
Al1 Ti1 Yb1 115.54(3) 17_556 .
Yb1 Ti1 Yb1 102.99(3) 14_556 .
Al2 Ti2 Al2 67.11(5) 4 3
Al2 Ti2 Al2 67.11(5) 4 .
Al2 Ti2 Al2 67.11(5) 3 .
Al2 Ti2 Al2 112.89(5) 4 13
Al2 Ti2 Al2 112.89(5) 3 13
Al2 Ti2 Al2 180.00(4) . 13
Al2 Ti2 Al2 112.89(5) 4 15
Al2 Ti2 Al2 180.00(4) 3 15
Al2 Ti2 Al2 112.89(5) . 15
Al2 Ti2 Al2 67.11(5) 13 15
Al2 Ti2 Al2 180.00(12) 4 16
Al2 Ti2 Al2 112.89(5) 3 16
Al2 Ti2 Al2 112.89(5) . 16
Al2 Ti2 Al2 67.11(5) 13 16
Al2 Ti2 Al2 67.11(5) 15 16
Al2 Ti2 Al3 60.96(4) 4 17_556
Al2 Ti2 Al3 117.10(3) 3 17_556
Al2 Ti2 Al3 117.10(3) . 17_556
Al2 Ti2 Al3 62.90(3) 13 17_556
Al2 Ti2 Al3 62.90(3) 15 17_556
Al2 Ti2 Al3 119.04(4) 16 17_556
Al2 Ti2 Al3 119.04(4) 4 5_554
Al2 Ti2 Al3 62.90(3) 3 5_554
Al2 Ti2 Al3 62.90(3) . 5_554
Al2 Ti2 Al3 117.10(3) 13 5_554
Al2 Ti2 Al3 117.10(3) 15 5_554
Al2 Ti2 Al3 60.96(4) 16 5_554
Al3 Ti2 Al3 180.00(8) 17_556 5_554
Al2 Ti2 Al3 117.10(3) 4 18_556
Al2 Ti2 Al3 60.96(4) 3 18_556
Al2 Ti2 Al3 117.10(3) . 18_556
Al2 Ti2 Al3 62.90(3) 13 18_556
Al2 Ti2 Al3 119.04(4) 15 18_556
Al2 Ti2 Al3 62.90(3) 16 18_556
Al3 Ti2 Al3 116.681(19) 17_556 18_556
Al3 Ti2 Al3 63.319(19) 5_554 18_556
Al2 Ti2 Al3 117.10(3) 4 14_556
Al2 Ti2 Al3 117.10(3) 3 14_556
Al2 Ti2 Al3 60.96(4) . 14_556
Al2 Ti2 Al3 119.04(4) 13 14_556
Al2 Ti2 Al3 62.90(3) 15 14_556
Al2 Ti2 Al3 62.90(3) 16 14_556
Al3 Ti2 Al3 116.681(19) 17_556 14_556
Al3 Ti2 Al3 63.319(19) 5_554 14_556
Al3 Ti2 Al3 116.681(19) 18_556 14_556
Al2 Ti2 Al3 62.90(3) 4 2_554
Al2 Ti2 Al3 62.90(3) 3 2_554
Al2 Ti2 Al3 119.04(4) . 2_554
Al2 Ti2 Al3 60.96(4) 13 2_554
Al2 Ti2 Al3 117.10(3) 15 2_554
Al2 Ti2 Al3 117.10(3) 16 2_554
Al3 Ti2 Al3 63.319(19) 17_556 2_554
Al3 Ti2 Al3 116.681(19) 5_554 2_554
Al3 Ti2 Al3 63.319(19) 18_556 2_554
Al3 Ti2 Al3 180.00(6) 14_556 2_554
Al2 Ti2 Al3 62.90(3) 4 6_554
Al2 Ti2 Al3 119.04(4) 3 6_554
Al2 Ti2 Al3 62.90(3) . 6_554
Al2 Ti2 Al3 117.10(3) 13 6_554
Al2 Ti2 Al3 60.96(4) 15 6_554
Al2 Ti2 Al3 117.10(3) 16 6_554
Al3 Ti2 Al3 63.319(19) 17_556 6_554
Al3 Ti2 Al3 116.681(19) 5_554 6_554
Al3 Ti2 Al3 180.00(6) 18_556 6_554
Al3 Ti2 Al3 63.319(19) 14_556 6_554
Al3 Ti2 Al3 116.681(19) 2_554 6_554
Ti1 Al1 Al6 116.04(5) 3 .
Ti1 Al1 Al2 59.25(4) 3 3
Al6 Al1 Al2 129.85(6) . 3
Ti1 Al1 Al4 107.44(4) 3 3_665
Al6 Al1 Al4 62.22(4) . 3_665
Al2 Al1 Al4 164.05(6) 3 3_665
Ti1 Al1 Al4 57.72(4) 3 .
Al6 Al1 Al4 61.49(4) . .
Al2 Al1 Al4 107.92(5) 3 .
Al4 Al1 Al4 66.78(6) 3_665 .
Ti1 Al1 Al7 55.59(3) 3 4_665
Al6 Al1 Al7 161.64(6) . 4_665
Al2 Al1 Al7 62.85(5) 3 4_665
Al4 Al1 Al7 102.96(5) 3_665 4_665
Al4 Al1 Al7 103.72(4) . 4_665
Ti1 Al1 Al3 120.33(5) 3 5_554
Al6 Al1 Al3 106.58(6) . 5_554
Al2 Al1 Al3 61.58(4) 3 5_554
Al4 Al1 Al3 129.24(5) 3_665 5_554
Al4 Al1 Al3 155.45(5) . 5_554
Al7 Al1 Al3 91.16(4) 4_665 5_554
Ti1 Al1 Yb1 168.64(4) 3 4_665
Al6 Al1 Yb1 67.79(3) . 4_665
Al2 Al1 Yb1 127.63(5) 3 4_665
Al4 Al1 Yb1 64.07(3) 3_665 4_665
Al4 Al1 Yb1 120.95(4) . 4_665
Al7 Al1 Yb1 117.26(4) 4_665 4_665
Al3 Al1 Yb1 66.10(3) 5_554 4_665
Ti1 Al1 Yb1 70.25(3) 3 3
Al6 Al1 Yb1 63.71(2) . 3
Al2 Al1 Yb1 69.20(4) 3 3
Al4 Al1 Yb1 116.58(4) 3_665 3
Al4 Al1 Yb1 59.80(3) . 3
Al7 Al1 Yb1 120.19(4) 4_665 3
Al3 Al1 Yb1 95.88(3) 5_554 3
Yb1 Al1 Yb1 119.76(3) 4_665 3
Ti2 Al2 Ti1 168.46(6) . .
Ti2 Al2 Al1 122.99(4) . 22
Ti1 Al2 Al1 60.08(4) . 22
Ti2 Al2 Al1 122.99(4) . 4
Ti1 Al2 Al1 60.08(4) . 4
Al1 Al2 Al1 110.27(6) 22 4
Ti2 Al2 Al3 62.13(4) . 14_556
Ti1 Al2 Al3 129.41(6) . 14_556
Al1 Al2 Al3 95.78(5) 22 14_556
Al1 Al2 Al3 95.78(5) 4 14_556
Ti2 Al2 Al3 61.06(4) . 6_554
Ti1 Al2 Al3 121.69(4) . 6_554
Al1 Al2 Al3 154.89(6) 22 6_554
Al1 Al2 Al3 62.12(4) 4 6_554
Al3 Al2 Al3 63.08(4) 14_556 6_554
Ti2 Al2 Al3 61.06(4) . 5_554
Ti1 Al2 Al3 121.69(4) . 5_554
Al1 Al2 Al3 62.12(4) 22 5_554
Al1 Al2 Al3 154.89(6) 4 5_554
Al3 Al2 Al3 63.08(4) 14_556 5_554
Al3 Al2 Al3 113.61(8) 6_554 5_554
Ti2 Al2 Al7 115.45(4) . 4_665
Ti1 Al2 Al7 54.98(3) . 4_665
Al1 Al2 Al7 60.26(5) 22 4_665
Al1 Al2 Al7 107.09(5) 4 4_665
Al3 Al2 Al7 151.19(4) 14_556 4_665
Al3 Al2 Al7 143.76(6) 6_554 4_665
Al3 Al2 Al7 90.05(4) 5_554 4_665
Ti2 Al2 Al7 115.45(4) . 3_545
Ti1 Al2 Al7 54.98(3) . 3_545
Al1 Al2 Al7 107.09(5) 22 3_545
Al1 Al2 Al7 60.26(5) 4 3_545
Al3 Al2 Al7 151.19(4) 14_556 3_545
Al3 Al2 Al7 90.05(4) 6_554 3_545
Al3 Al2 Al7 143.76(6) 5_554 3_545
Al7 Al2 Al7 57.55(7) 4_665 3_545
Ti2 Al2 Al2 56.45(2) . 4
Ti1 Al2 Al2 114.09(3) . 4
Al1 Al2 Al2 145.82(4) 22 4
Al1 Al2 Al2 90.39(3) 4 4
Al3 Al2 Al2 109.33(3) 14_556 4
Al3 Al2 Al2 59.00(3) 6_554 4
Al3 Al2 Al2 108.77(3) 5_554 4
Al7 Al2 Al2 88.22(4) 4_665 4
Al7 Al2 Al2 59.17(3) 3_545 4
Ti2 Al2 Al2 56.45(2) . 3
Ti1 Al2 Al2 114.09(3) . 3
Al1 Al2 Al2 90.39(3) 22 3
Al1 Al2 Al2 145.82(4) 4 3
Al3 Al2 Al2 109.33(3) 14_556 3
Al3 Al2 Al2 108.77(3) 6_554 3
Al3 Al2 Al2 59.00(3) 5_554 3
Al7 Al2 Al2 59.17(3) 4_665 3
Al7 Al2 Al2 88.22(4) 3_545 3
Al2 Al2 Al2 60.0 4 3
Ti2 Al2 Yb1 123.46(5) . .
Ti1 Al2 Yb1 68.08(4) . .
Al1 Al2 Yb1 63.55(3) 22 .
Al1 Al2 Yb1 63.55(3) 4 .
Al3 Al2 Yb1 61.33(4) 14_556 .
Al3 Al2 Yb1 93.04(4) 6_554 .
Al3 Al2 Yb1 93.04(4) 5_554 .
Al7 Al2 Yb1 113.60(5) 4_665 .
Al7 Al2 Yb1 113.60(5) 3_545 .
Al2 Al2 Yb1 149.424(5) 4 .
Al2 Al2 Yb1 149.424(5) 3 .
Al5 Al3 Al5 118.76(6) 6 17_556
Al5 Al3 Al2 90.22(4) 6 14_556
Al5 Al3 Al2 90.22(4) 17_556 14_556
Al5 Al3 Ti2 115.39(3) 6 2
Al5 Al3 Ti2 115.39(3) 17_556 2
Al2 Al3 Ti2 56.91(4) 14_556 2
Al5 Al3 Al2 149.48(5) 6 6
Al5 Al3 Al2 88.57(3) 17_556 6
Al2 Al3 Al2 103.87(6) 14_556 6
Ti2 Al3 Al2 56.04(4) 2 6
Al5 Al3 Al2 88.57(3) 6 5
Al5 Al3 Al2 149.48(5) 17_556 5
Al2 Al3 Al2 103.87(6) 14_556 5
Ti2 Al3 Al2 56.04(4) 2 5
Al2 Al3 Al2 61.99(6) 6 5
Al5 Al3 Al1 66.57(3) 6 6
Al5 Al3 Al1 119.68(5) 17_556 6
Al2 Al3 Al1 148.08(3) 14_556 6
Ti2 Al3 Al1 112.20(5) 2 6
Al2 Al3 Al1 88.83(5) 6 6
Al2 Al3 Al1 56.31(4) 5 6
Al5 Al3 Al1 119.68(5) 6 20_556
Al5 Al3 Al1 66.57(3) 17_556 20_556
Al2 Al3 Al1 148.08(3) 14_556 20_556
Ti2 Al3 Al1 112.20(5) 2 20_556
Al2 Al3 Al1 56.31(4) 6 20_556
Al2 Al3 Al1 88.83(5) 5 20_556
Al1 Al3 Al1 62.50(5) 6 20_556
Al5 Al3 Al3 148.40(9) 6 15_556
Al5 Al3 Al3 57.05(3) 17_556 15_556
Al2 Al3 Al3 59.77(5) 14_556 15_556
Ti2 Al3 Al3 58.340(9) 2 15_556
Al2 Al3 Al3 57.15(4) 6 15_556
Al2 Al3 Al3 107.02(4) 5 15_556
Al1 Al3 Al3 144.84(8) 6 15_556
Al1 Al3 Al3 88.64(5) 20_556 15_556
Al5 Al3 Al3 57.05(3) 6 16_556
Al5 Al3 Al3 148.40(9) 17_556 16_556
Al2 Al3 Al3 59.77(5) 14_556 16_556
Ti2 Al3 Al3 58.340(9) 2 16_556
Al2 Al3 Al3 107.02(4) 6 16_556
Al2 Al3 Al3 57.15(4) 5 16_556
Al1 Al3 Al3 88.64(5) 6 16_556
Al1 Al3 Al3 144.84(8) 20_556 16_556
Al3 Al3 Al3 108.36(6) 15_556 16_556
Al5 Al3 Yb1 68.18(3) 6 2_655
Al5 Al3 Yb1 68.18(3) 17_556 2_655
Al2 Al3 Yb1 133.58(6) 14_556 2_655
Ti2 Al3 Yb1 169.51(6) 2 2_655
Al2 Al3 Yb1 115.53(5) 6 2_655
Al2 Al3 Yb1 115.53(5) 5 2_655
Al1 Al3 Yb1 59.27(3) 6 2_655
Al1 Al3 Yb1 59.27(3) 20_556 2_655
Al3 Al3 Yb1 124.280(7) 15_556 2_655
Al3 Al3 Yb1 124.280(7) 16_556 2_655
Al5 Al3 Yb1 61.59(3) 6 14_556
Al5 Al3 Yb1 61.59(3) 17_556 14_556
Al2 Al3 Yb1 69.53(4) 14_556 14_556
Ti2 Al3 Yb1 126.44(5) 2 14_556
Al2 Al3 Yb1 148.74(3) 6 14_556
Al2 Al3 Yb1 148.74(3) 5 14_556
Al1 Al3 Yb1 113.11(4) 6 14_556
Al1 Al3 Yb1 113.11(4) 20_556 14_556
Al3 Al3 Yb1 95.94(5) 15_556 14_556
Al3 Al3 Yb1 95.94(5) 16_556 14_556
Yb1 Al3 Yb1 64.04(3) 2_655 14_556
Ti1 Al4 Al1 136.06(5) 3 17_566
Ti1 Al4 Al1 136.06(5) 3 4_565
Al1 Al4 Al1 67.48(5) 17_566 4_565
Ti1 Al4 Al1 59.23(4) 3 .
Al1 Al4 Al1 161.30(6) 17_566 .
Al1 Al4 Al1 110.04(5) 4_565 .
Ti1 Al4 Al1 59.23(4) 3 14_556
Al1 Al4 Al1 110.04(5) 17_566 14_556
Al1 Al4 Al1 161.30(6) 4_565 14_556
Al1 Al4 Al1 65.93(5) . 14_556
Ti1 Al4 Al6 113.84(4) 3 14_556
Al1 Al4 Al6 58.27(3) 17_566 14_556
Al1 Al4 Al6 109.93(5) 4_565 14_556
Al1 Al4 Al6 108.30(5) . 14_556
Al1 Al4 Al6 57.64(3) 14_556 14_556
Ti1 Al4 Al6 113.84(4) 3 .
Al1 Al4 Al6 109.93(5) 17_566 .
Al1 Al4 Al6 58.27(3) 4_565 .
Al1 Al4 Al6 57.64(3) . .
Al1 Al4 Al6 108.30(5) 14_556 .
Al6 Al4 Al6 102.58(7) 14_556 .
Ti1 Al4 Al4 57.88(3) 3 8
Al1 Al4 Al4 91.75(4) 17_566 8
Al1 Al4 Al4 91.75(4) 4_565 8
Al1 Al4 Al4 106.93(4) . 8
Al1 Al4 Al4 106.93(4) 14_556 8
Al6 Al4 Al4 128.25(3) 14_556 8
Al6 Al4 Al4 128.25(3) . 8
Ti1 Al4 Yb1 74.67(3) 3 3
Al1 Al4 Yb1 121.83(5) 17_566 3
Al1 Al4 Yb1 62.66(3) 4_565 3
Al1 Al4 Yb1 68.37(3) . 3
Al1 Al4 Yb1 126.72(5) 14_556 3
Al6 Al4 Yb1 168.31(5) 14_556 3
Al6 Al4 Yb1 65.99(2) . 3
Al4 Al4 Yb1 62.69(2) 8 3
Ti1 Al4 Yb1 74.67(3) 3 18_556
Al1 Al4 Yb1 62.66(3) 17_566 18_556
Al1 Al4 Yb1 121.83(5) 4_565 18_556
Al1 Al4 Yb1 126.72(5) . 18_556
Al1 Al4 Yb1 68.37(3) 14_556 18_556
Al6 Al4 Yb1 65.99(2) 14_556 18_556
Al6 Al4 Yb1 168.31(5) . 18_556
Al4 Al4 Yb1 62.69(2) 8 18_556
Yb1 Al4 Yb1 125.30(5) 3 18_556
Al3 Al5 Al3 65.89(6) 18_556 5_554
Al3 Al5 Al6 130.53(4) 18_556 .
Al3 Al5 Al6 109.97(4) 5_554 .
Al3 Al5 Al6 109.97(4) 18_556 10_665
Al3 Al5 Al6 130.53(4) 5_554 10_665
Al6 Al5 Al6 107.58(6) . 10_665
Al3 Al5 Al5 168.92(3) 18_556 3_665
Al3 Al5 Al5 118.17(3) 5_554 3_665
Al6 Al5 Al5 59.23(3) . 3_665
Al6 Al5 Al5 59.23(3) 10_665 3_665
Al3 Al5 Al5 118.17(3) 18_556 4_565
Al3 Al5 Al5 168.92(3) 5_554 4_565
Al6 Al5 Al5 59.23(3) . 4_565
Al6 Al5 Al5 59.23(3) 10_665 4_565
Al5 Al5 Al5 60.0 3_665 4_565
Al3 Al5 Yb1 104.90(4) 18_556 16
Al3 Al5 Yb1 67.45(3) 5_554 16
Al6 Al5 Yb1 119.04(2) . 16
Al6 Al5 Yb1 66.644(13) 10_665 16
Al5 Al5 Yb1 69.40(3) 3_665 16
Al5 Al5 Yb1 118.83(2) 4_565 16
Al3 Al5 Yb1 67.45(3) 18_556 3
Al3 Al5 Yb1 104.90(4) 5_554 3
Al6 Al5 Yb1 66.643(13) . 3
Al6 Al5 Yb1 119.04(2) 10_665 3
Al5 Al5 Yb1 118.83(2) 3_665 3
Al5 Al5 Yb1 69.40(3) 4_565 3
Yb1 Al5 Yb1 171.36(5) 16 3
Al3 Al5 Yb1 127.98(5) 18_556 4_665
Al3 Al5 Yb1 63.13(3) 5_554 4_665
Al6 Al5 Yb1 62.517(11) . 4_665
Al6 Al5 Yb1 110.27(3) 10_665 4_665
Al5 Al5 Yb1 59.04(2) 3_665 4_665
Al5 Al5 Yb1 110.23(2) 4_565 4_665
Yb1 Al5 Yb1 64.119(6) 16 4_665
Yb1 Al5 Yb1 116.819(6) 3 4_665
Al3 Al5 Yb1 63.13(3) 18_556 15_565
Al3 Al5 Yb1 127.98(5) 5_554 15_565
Al6 Al5 Yb1 110.27(3) . 15_565
Al6 Al5 Yb1 62.516(11) 10_665 15_565
Al5 Al5 Yb1 110.23(2) 3_665 15_565
Al5 Al5 Yb1 59.04(2) 4_565 15_565
Yb1 Al5 Yb1 116.819(6) 16 15_565
Yb1 Al5 Yb1 64.119(6) 3 15_565
Yb1 Al5 Yb1 168.82(5) 4_665 15_565
Al1 Al6 Al1 114.02(4) 3_665 4_565
Al1 Al6 Al1 114.02(4) 3_665 .
Al1 Al6 Al1 114.02(4) 4_565 .
Al1 Al6 Al5 113.80(4) 3_665 4_565
Al1 Al6 Al5 68.67(4) 4_565 4_565
Al1 Al6 Al5 124.26(5) . 4_565
Al1 Al6 Al5 124.26(5) 3_665 .
Al1 Al6 Al5 113.80(4) 4_565 .
Al1 Al6 Al5 68.67(4) . .
Al5 Al6 Al5 61.54(5) 4_565 .
Al1 Al6 Al5 68.67(4) 3_665 3_665
Al1 Al6 Al5 124.27(5) 4_565 3_665
Al1 Al6 Al5 113.80(4) . 3_665
Al5 Al6 Al5 61.54(5) 4_565 3_665
Al5 Al6 Al5 61.54(5) . 3_665
Al1 Al6 Al4 59.51(4) 3_665 4_565
Al1 Al6 Al4 60.87(4) 4_565 4_565
Al1 Al6 Al4 114.28(7) . 4_565
Al5 Al6 Al4 113.67(3) 4_565 4_565
Al5 Al6 Al4 174.46(4) . 4_565
Al5 Al6 Al4 119.48(3) 3_665 4_565
Al1 Al6 Al4 114.28(7) 3_665 .
Al1 Al6 Al4 59.51(4) 4_565 .
Al1 Al6 Al4 60.87(4) . .
Al5 Al6 Al4 119.48(3) 4_565 .
Al5 Al6 Al4 113.67(3) . .
Al5 Al6 Al4 174.46(4) 3_665 .
Al4 Al6 Al4 65.58(5) 4_565 .
Al1 Al6 Al4 60.87(4) 3_665 3_665
Al1 Al6 Al4 114.28(7) 4_565 3_665
Al1 Al6 Al4 59.51(4) . 3_665
Al5 Al6 Al4 174.46(4) 4_565 3_665
Al5 Al6 Al4 119.48(3) . 3_665
Al5 Al6 Al4 113.67(3) 3_665 3_665
Al4 Al6 Al4 65.58(5) 4_565 3_665
Al4 Al6 Al4 65.58(5) . 3_665
Al1 Al6 Yb1 174.13(6) 3_665 3
Al1 Al6 Yb1 61.03(2) 4_565 3
Al1 Al6 Yb1 67.30(2) . 3
Al5 Al6 Yb1 68.12(2) 4_565 3
Al5 Al6 Yb1 61.61(2) . 3
Al5 Al6 Yb1 116.43(6) 3_665 3
Al4 Al6 Yb1 114.63(4) 4_565 3
Al4 Al6 Yb1 60.91(3) . 3
Al4 Al6 Yb1 117.34(4) 3_665 3
Al1 Al6 Yb1 61.03(2) 3_665 1_565
Al1 Al6 Yb1 67.30(2) 4_565 1_565
Al1 Al6 Yb1 174.13(6) . 1_565
Al5 Al6 Yb1 61.61(2) 4_565 1_565
Al5 Al6 Yb1 116.43(6) . 1_565
Al5 Al6 Yb1 68.12(2) 3_665 1_565
Al4 Al6 Yb1 60.91(3) 4_565 1_565
Al4 Al6 Yb1 117.34(4) . 1_565
Al4 Al6 Yb1 114.63(4) 3_665 1_565
Yb1 Al6 Yb1 117.284(18) 3 1_565
Al1 Al6 Yb1 67.30(2) 3_665 4_665
Al1 Al6 Yb1 174.13(6) 4_565 4_665
Al1 Al6 Yb1 61.03(2) . 4_665
Al5 Al6 Yb1 116.43(6) 4_565 4_665
Al5 Al6 Yb1 68.12(2) . 4_665
Al5 Al6 Yb1 61.61(2) 3_665 4_665
Al4 Al6 Yb1 117.34(4) 4_565 4_665
Al4 Al6 Yb1 114.63(4) . 4_665
Al4 Al6 Yb1 60.91(3) 3_665 4_665
Yb1 Al6 Yb1 117.283(18) 3 4_665
Yb1 Al6 Yb1 117.284(18) 1_565 4_665
Ti1 Al7 Ti1 174.69(9) 3_655 4_655
Ti1 Al7 Al7 57.34(5) 3_655 4_765
Ti1 Al7 Al7 117.34(5) 4_655 4_765
Ti1 Al7 Al7 117.34(5) 3_655 3_645
Ti1 Al7 Al7 57.34(5) 4_655 3_645
Al7 Al7 Al7 60.0 4_765 3_645
Ti1 Al7 Al1 124.14(5) 3_655 3_655
Ti1 Al7 Al1 59.94(3) 4_655 3_655
Al7 Al7 Al1 146.09(3) 4_765 3_655
Al7 Al7 Al1 107.35(3) 3_645 3_655
Ti1 Al7 Al1 124.14(5) 3_655 18_656
Ti1 Al7 Al1 59.94(3) 4_655 18_656
Al7 Al7 Al1 146.09(3) 4_765 18_656
Al7 Al7 Al1 107.35(3) 3_645 18_656
Al1 Al7 Al1 65.56(6) 3_655 18_656
Ti1 Al7 Al1 59.94(3) 3_655 8_655
Ti1 Al7 Al1 124.14(5) 4_655 8_655
Al7 Al7 Al1 107.35(3) 4_765 8_655
Al7 Al7 Al1 146.09(3) 3_645 8_655
Al1 Al7 Al1 98.72(7) 3_655 8_655
Al1 Al7 Al1 64.24(5) 18_656 8_655
Ti1 Al7 Al1 59.94(3) 3_655 23_655
Ti1 Al7 Al1 124.14(5) 4_655 23_655
Al7 Al7 Al1 107.35(3) 4_765 23_655
Al7 Al7 Al1 146.09(3) 3_645 23_655
Al1 Al7 Al1 64.24(5) 3_655 23_655
Al1 Al7 Al1 98.72(7) 18_656 23_655
Al1 Al7 Al1 65.56(6) 8_655 23_655
Ti1 Al7 Al2 58.40(3) 3_655 18_656
Ti1 Al7 Al2 119.99(4) 4_655 18_656
Al7 Al7 Al2 61.22(4) 4_765 18_656
Al7 Al7 Al2 91.78(4) 3_645 18_656
Al1 Al7 Al2 152.24(7) 3_655 18_656
Al1 Al7 Al2 89.92(3) 18_656 18_656
Al1 Al7 Al2 56.89(3) 8_655 18_656
Al1 Al7 Al2 109.88(4) 23_655 18_656
Ti1 Al7 Al2 119.99(4) 3_655 4_655
Ti1 Al7 Al2 58.40(3) 4_655 4_655
Al7 Al7 Al2 91.78(4) 4_765 4_655
Al7 Al7 Al2 61.22(4) 3_645 4_655
Al1 Al7 Al2 56.89(3) 3_655 4_655
Al1 Al7 Al2 109.88(4) 18_656 4_655
Al1 Al7 Al2 152.24(7) 8_655 4_655
Al1 Al7 Al2 89.92(3) 23_655 4_655
Al2 Al7 Al2 149.86(8) 18_656 4_655
Ti1 Al7 Al2 58.40(3) 3_655 3_655
Ti1 Al7 Al2 119.99(4) 4_655 3_655
Al7 Al7 Al2 61.22(4) 4_765 3_655
Al7 Al7 Al2 91.78(4) 3_645 3_655
Al1 Al7 Al2 89.92(3) 3_655 3_655
Al1 Al7 Al2 152.24(7) 18_656 3_655
Al1 Al7 Al2 109.88(4) 8_655 3_655
Al1 Al7 Al2 56.89(3) 23_655 3_655
Al2 Al7 Al2 109.85(5) 18_656 3_655
Al2 Al7 Al2 61.65(6) 4_655 3_655
Ti1 Al7 Al2 119.99(4) 3_655 17_656
Ti1 Al7 Al2 58.40(3) 4_655 17_656
Al7 Al7 Al2 91.78(4) 4_765 17_656
Al7 Al7 Al2 61.22(4) 3_645 17_656
Al1 Al7 Al2 109.88(4) 3_655 17_656
Al1 Al7 Al2 56.89(3) 18_656 17_656
Al1 Al7 Al2 89.92(3) 8_655 17_656
Al1 Al7 Al2 152.24(7) 23_655 17_656
Al2 Al7 Al2 61.65(6) 18_656 17_656
Al2 Al7 Al2 109.85(5) 4_655 17_656
Al2 Al7 Al2 149.86(8) 3_655 17_656

loop_
_geom_bond_atom_site_label_1
_geom_bond_atom_site_label_2
_geom_bond_distance
_geom_bond_site_symmetry_2
Yb1 Al1 3.0754(10) 23_655
Yb1 Al1 3.0754(10) 3_655
Yb1 Al4 3.1135(7) 9
Yb1 Al4 3.1135(7) 4
Yb1 Al5 3.1186(14) 15
Yb1 Al5 3.1186(14) 4
Yb1 Al6 3.2546(3) 22
Yb1 Al6 3.2546(3) 1_545
Yb1 Al3 3.2713(14) 2_654
Yb1 Al3 3.2746(15) 14_556
Yb1 Al1 3.3488(10) 4
Yb1 Al1 3.3488(10) 22
Ti1 Al7 2.6027(9) 3_545
Ti1 Al7 2.6027(9) 4_665
Ti1 Al4 2.6866(17) 9
Ti1 Al4 2.6866(17) 4
Ti1 Al2 2.7071(16) .
Ti1 Al2 2.7071(16) 14_556
Ti1 Al1 2.7304(10) 9
Ti1 Al1 2.7304(10) 4
Ti1 Al1 2.7304(10) 22
Ti1 Al1 2.7304(10) 17_556
Ti1 Yb1 3.5339(7) 14_556
Ti2 Al2 2.7047(15) 4
Ti2 Al2 2.7047(15) 3
Ti2 Al2 2.7047(15) .
Ti2 Al2 2.7047(15) 13
Ti2 Al2 2.7047(15) 15
Ti2 Al2 2.7047(15) 16
Ti2 Al3 2.8538(14) 17_556
Ti2 Al3 2.8538(14) 5_554
Ti2 Al3 2.8538(14) 18_556
Ti2 Al3 2.8538(14) 14_556
Ti2 Al3 2.8538(14) 2_554
Ti2 Al3 2.8538(14) 6_554
Al1 Ti1 2.7304(10) 3
Al1 Al6 2.7390(11) .
Al1 Al2 2.7463(13) 3
Al1 Al4 2.7749(16) 3_665
Al1 Al4 2.8325(16) .
Al1 Al7 2.8467(17) 4_665
Al1 Al3 2.9175(17) 5_554
Al1 Yb1 3.0754(10) 4_665
Al1 Yb1 3.3488(10) 3
Al2 Al1 2.7463(13) 22
Al2 Al1 2.7463(13) 4
Al2 Al3 2.823(2) 14_556
Al2 Al3 2.9029(15) 6_554
Al2 Al3 2.9029(15) 5_554
Al2 Al7 2.9173(14) 4_665
Al2 Al7 2.9173(14) 3_545
Al2 Al2 2.990(2) 4
Al2 Al2 2.990(2) 3
Al3 Al5 2.7542(14) 6
Al3 Al5 2.7542(14) 17_556
Al3 Al2 2.823(2) 14_556
Al3 Ti2 2.8538(14) 2
Al3 Al2 2.9029(15) 6
Al3 Al2 2.9029(15) 5
Al3 Al1 2.9175(17) 6
Al3 Al1 2.9175(17) 20_556
Al3 Al3 2.9958(17) 15_556
Al3 Al3 2.9958(17) 16_556
Al3 Yb1 3.2713(14) 2_655
Al3 Yb1 3.2746(15) 14_556
Al4 Ti1 2.6866(17) 3
Al4 Al1 2.7749(16) 17_566
Al4 Al1 2.7749(16) 4_565
Al4 Al1 2.8325(16) 14_556
Al4 Al6 2.8493(17) 14_556
Al4 Al6 2.8493(17) .
Al4 Al4 2.857(3) 8
Al4 Yb1 3.1135(7) 3
Al4 Yb1 3.1135(7) 18_556
Al5 Al3 2.7542(14) 18_556
Al5 Al3 2.7542(14) 5_554
Al5 Al6 2.7840(17) .
Al5 Al6 2.7840(17) 10_665
Al5 Al5 2.848(2) 3_665
Al5 Al5 2.848(2) 4_565
Al5 Yb1 3.11868(17) 16
Al5 Yb1 3.11868(17) 3
Al5 Yb1 3.4044(2) 4_665
Al5 Yb1 3.4044(2) 15_565
Al6 Al1 2.7390(11) 3_665
Al6 Al1 2.7390(11) 4_565
Al6 Al5 2.7840(17) 4_565
Al6 Al5 2.7840(17) 3_665
Al6 Al4 2.8493(17) 4_565
Al6 Al4 2.8493(17) 3_665
Al6 Yb1 3.2546(3) 3
Al6 Yb1 3.2546(3) 1_565
Al6 Yb1 3.2546(3) 4_665
Al7 Ti1 2.6027(9) 3_655
Al7 Ti1 2.6027(9) 4_655
Al7 Al7 2.809(3) 4_765
Al7 Al7 2.809(3) 3_645
Al7 Al1 2.8467(17) 3_655
Al7 Al1 2.8467(17) 18_656
Al7 Al1 2.8467(17) 8_655
Al7 Al1 2.8467(17) 23_655
Al7 Al2 2.9173(14) 18_656
Al7 Al2 2.9173(14) 4_655
Al7 Al2 2.9173(14) 3_655
Al7 Al2 2.9173(14) 17_656
